data_7051181
loop_
_publ_author_name
'Sarathi Mukherjee, Partha'
'Dalai, Sudipta'
'Mostafa, Golam'
'Lu, Tian-Huey'
'Rentschler, Eva'
'Ray Chaudhuri, Nirmalendu'

_publ_section_title
;
 Synthesis, crystal structure, and magnetic properties of two new
 Cu(II) complexes with end-to-end azido bridging ligands
;
_journal_issue 9
_journal_name_full 'New Journal of Chemistry'
_journal_page_first 1203
_journal_paper_doi 10.1039/b104596m
_journal_volume 25
_journal_year 2001
_chemical_formula_moiety 'C13 H17 Cu N5 O2, 2(H2 O)'
_chemical_formula_sum 'C13 H21 Cu N5 O4'
_chemical_formula_weight 374.90
_space_group_IT_number 14
_symmetry_cell_setting monoclinic
_symmetry_space_group_name_Hall '-P 2ybc'
_symmetry_space_group_name_H-M 'P 1 21/c 1'
_atom_sites_solution_hydrogens geom
_atom_sites_solution_primary direct
_atom_sites_solution_secondary difmap
_audit_creation_method SHELXL-97
_cell_angle_alpha 90.00
_cell_angle_beta 100.01(3)
_cell_angle_gamma 90.00
_cell_formula_units_Z 4
_cell_length_a 9.497(6)
_cell_length_b 9.410(2)
_cell_length_c 18.232(8)
_cell_measurement_reflns_used 25
_cell_measurement_temperature 293(2)
_cell_measurement_theta_max 20
_cell_measurement_theta_min 15
_cell_volume 1604.5(13)
_computing_structure_refinement 'SHELXL-97 (Sheldrick, 1997)'
_computing_structure_solution 'SHELXS-97 (Sheldrick, 1990)'
_diffrn_ambient_temperature 293(2)
_diffrn_measured_fraction_theta_full 0.986
_diffrn_measured_fraction_theta_max 0.986
_diffrn_measurement_device_type 'AFC-7S diffractometer'
_diffrn_measurement_method \w-2\q
_diffrn_radiation_monochromator graphite
_diffrn_radiation_source 'fine-focus sealed tube'
_diffrn_radiation_type MoK\a
_diffrn_radiation_wavelength 0.71069
_diffrn_reflns_av_R_equivalents 0.0168
_diffrn_reflns_av_sigmaI/netI 0.0822
_diffrn_reflns_limit_h_max 14
_diffrn_reflns_limit_h_min 0
_diffrn_reflns_limit_k_max 14
_diffrn_reflns_limit_k_min 0
_diffrn_reflns_limit_l_max 27
_diffrn_reflns_limit_l_min -27
_diffrn_reflns_number 6242
_diffrn_reflns_theta_full 32.50
_diffrn_reflns_theta_max 32.50
_diffrn_reflns_theta_min 2.18
_diffrn_standards_interval_count 100
_diffrn_standards_number 3
_exptl_absorpt_coefficient_mu 1.389
_exptl_absorpt_correction_T_max 0.847
_exptl_absorpt_correction_T_min 0.709
_exptl_absorpt_correction_type psi-scan
_exptl_absorpt_process_details '(North, Phillips & Mathews, 1968)'
_exptl_crystal_colour Green
_exptl_crystal_density_diffrn 1.552
_exptl_crystal_density_method 'not measured'
_exptl_crystal_description parallelopiped
_exptl_crystal_F_000 780
_exptl_crystal_size_max .40
_exptl_crystal_size_mid .31
_exptl_crystal_size_min .27
_refine_diff_density_max 0.678
_refine_diff_density_min -0.635
_refine_diff_density_rms 0.108
_refine_ls_extinction_method none
_refine_ls_goodness_of_fit_ref 1.009
_refine_ls_hydrogen_treatment mixed
_refine_ls_matrix_type full
_refine_ls_number_parameters 220
_refine_ls_number_reflns 5727
_refine_ls_number_restraints 4
_refine_ls_restrained_S_all 1.009
_refine_ls_R_factor_all 0.1381
_refine_ls_R_factor_gt 0.0422
_refine_ls_shift/su_max 0.006
_refine_ls_shift/su_mean 0.000
_refine_ls_structure_factor_coef Fsqd
_refine_ls_weighting_details 'calc w=1/[\s^2^(Fo^2^)+(0.0796P)^2^+2.0546P] where P=(Fo^2^+2Fc^2^)/3'
_refine_ls_weighting_scheme calc
_refine_ls_wR_factor_gt 0.1128
_refine_ls_wR_factor_ref 0.1857
_reflns_number_gt 2744
_reflns_number_total 5727
_reflns_threshold_expression >2sigma(I)
_cod_data_source_file b104596m.txt
_cod_data_source_block Complex_1
_cod_depositor_comments
;
The following automatic conversions were performed:
'_atom_site_symetry_multiplicity' tag replaced with
'_atom_site_symmetry_multiplicity'.

Automatic conversion script
Id: cif_correct_tags 1440 2010-10-19 06:21:57Z saulius 
;
_cod_original_sg_symbol_H-M 'P 21/c'
_cod_database_code 7051181

loop_
_symmetry_equiv_pos_as_xyz
'x, y, z'
'-x, y+1/2, -z+1/2'
'-x, -y, -z'
'x, -y-1/2, z-1/2'

loop_
_atom_site_label
_atom_site_type_symbol
_atom_site_fract_x
_atom_site_fract_y
_atom_site_fract_z
_atom_site_U_iso_or_equiv
_atom_site_adp_type
_atom_site_occupancy
_atom_site_symmetry_multiplicity
_atom_site_calc_flag
_atom_site_refinement_flags
_atom_site_disorder_assembly
_atom_site_disorder_group
Cu Cu 0.87270(5) 0.36631(5) 0.18375(3) 0.03407(14) Uani 1 1 d . . .
N1 N 0.8833(4) 0.5563(3) 0.14256(18) 0.0369(7) Uani 1 1 d . . .
N2 N 0.7181(3) 0.4559(3) 0.23829(18) 0.0344(6) Uani 1 1 d . . .
N3 N 0.8210(5) 0.1763(4) 0.2142(3) 0.0554(11) Uani 1 1 d . . .
N4 N 0.8822(3) 0.0664(4) 0.21111(18) 0.0374(7) Uani 1 1 d . . .
N5 N 0.9378(4) -0.0422(4) 0.2092(2) 0.0501(9) Uani 1 1 d . . .
O1 O 1.0054(3) 0.2899(3) 0.12578(16) 0.0413(6) Uani 1 1 d . . .
O2 O 0.4759(3) 0.3996(4) 0.31265(19) 0.0534(8) Uani 1 1 d . . .
C1 C 1.0990(4) 0.3654(4) 0.0961(2) 0.0346(7) Uani 1 1 d . . .
C2 C 1.2071(5) 0.2911(5) 0.0681(2) 0.0446(9) Uani 1 1 d . . .
H2 H 1.2085 0.1923 0.0701 0.053 Uiso 1 1 calc R . .
C3 C 1.3111(5) 0.3614(6) 0.0377(2) 0.0507(11) Uani 1 1 d . . .
H3 H 1.3826 0.3099 0.0208 0.061 Uiso 1 1 calc R . .
C4 C 1.3091(5) 0.5097(6) 0.0324(2) 0.0545(12) Uani 1 1 d . . .
H4 H 1.3797 0.5574 0.0126 0.065 Uiso 1 1 calc R . .
C5 C 1.2017(5) 0.5838(5) 0.0567(2) 0.0459(10) Uani 1 1 d . . .
H5 H 1.1984 0.6821 0.0515 0.055 Uiso 1 1 calc R . .
C6 C 1.0963(4) 0.5154(4) 0.0895(2) 0.0379(8) Uani 1 1 d . . .
C7 C 0.9838(4) 0.6023(4) 0.1103(2) 0.0392(9) Uani 1 1 d . . .
H7 H 0.9845 0.6988 0.0994 0.047 Uiso 1 1 calc R . .
C8 C 0.7715(5) 0.6531(3) 0.1595(3) 0.0427(9) Uani 1 1 d . . .
H8A H 0.6858 0.6440 0.1221 0.051 Uiso 1 1 calc R . .
H8B H 0.8042 0.7508 0.1598 0.051 Uiso 1 1 calc R . .
C9 C 0.7404(4) 0.6130(4) 0.2347(2) 0.0401(9) Uani 1 1 d . . .
H9A H 0.8196 0.6412 0.2730 0.048 Uiso 1 1 calc R . .
H9B H 0.6553 0.6624 0.2438 0.048 Uiso 1 1 calc R . .
C10 C 0.7309(4) 0.4046(5) 0.3168(2) 0.0401(9) Uani 1 1 d . . .
H10A H 0.8189 0.4411 0.3457 0.048 Uiso 1 1 calc R . .
H10B H 0.7368 0.3017 0.3172 0.048 Uiso 1 1 calc R . .
C11 C 0.6082(5) 0.4493(6) 0.3529(3) 0.0510(11) Uani 1 1 d . . .
H11A H 0.6218 0.4122 0.4033 0.061 Uiso 1 1 calc R . .
H11B H 0.6059 0.5522 0.3558 0.061 Uiso 1 1 calc R . .
C12 C 0.4534(4) 0.4558(5) 0.2388(2) 0.0460(10) Uani 1 1 d . . .
H12A H 0.4478 0.5586 0.2408 0.055 Uiso 1 1 calc R . .
H12B H 0.3635 0.4206 0.2114 0.055 Uiso 1 1 calc R . .
C13 C 0.5731(4) 0.4135(5) 0.1990(2) 0.0449(9) Uani 1 1 d . . .
H13A H 0.5711 0.3112 0.1925 0.054 Uiso 1 1 calc R . .
H13B H 0.5565 0.4563 0.1499 0.054 Uiso 1 1 calc R . .
O3 O 0.6322(5) 0.9801(8) 0.0458(3) 0.112(2) Uani 1 1 d D . .
H3WA H 0.616(10) 1.082(3) 0.044(5) 0.134 Uiso 1 1 d D . .
H3WB H 0.634(9) 0.937(9) 0.093(2) 0.134 Uiso 1 1 d D . .
O4 O 0.8915(4) 0.0825(4) 0.0178(2) 0.0652(10) Uani 1 1 d D . .
H4WA H 0.926(6) 0.148(5) 0.055(2) 0.078 Uiso 1 1 d D . .
H4WB H 0.837(5) 0.018(5) 0.039(3) 0.078 Uiso 1 1 d D . .

loop_
_atom_site_aniso_label
_atom_site_aniso_U_11
_atom_site_aniso_U_22
_atom_site_aniso_U_33
_atom_site_aniso_U_23
_atom_site_aniso_U_13
_atom_site_aniso_U_12
Cu 0.0378(2) 0.0268(2) 0.0385(2) 0.0010(2) 0.00924(17) 0.0020(2)
N1 0.0391(17) 0.0331(15) 0.0375(17) -0.0030(13) 0.0039(14) -0.0008(13)
N2 0.0303(15) 0.0315(14) 0.0390(16) -0.0029(13) -0.0009(13) 0.0013(12)
N3 0.059(2) 0.0295(15) 0.087(3) 0.0087(18) 0.039(2) 0.0081(16)
N4 0.0374(17) 0.0402(18) 0.0367(16) 0.0021(14) 0.0119(14) -0.0036(14)
N5 0.047(2) 0.0293(16) 0.070(3) -0.0073(17) -0.0016(18) 0.0064(15)
O1 0.0458(16) 0.0317(13) 0.0490(16) -0.0001(12) 0.0151(13) 0.0033(12)
O2 0.0406(16) 0.062(2) 0.0588(19) -0.0045(16) 0.0131(14) -0.0018(15)
C1 0.0351(18) 0.0364(17) 0.0311(16) 0.0000(15) 0.0021(14) -0.0020(16)
C2 0.047(2) 0.050(2) 0.036(2) 0.0018(18) 0.0064(18) 0.009(2)
C3 0.044(2) 0.071(3) 0.037(2) 0.001(2) 0.0090(17) 0.001(2)
C4 0.046(3) 0.078(3) 0.040(2) 0.004(2) 0.0107(19) -0.014(2)
C5 0.050(2) 0.049(2) 0.038(2) 0.0013(18) 0.0066(18) -0.014(2)
C6 0.039(2) 0.040(2) 0.0327(18) 0.0007(16) 0.0014(15) -0.0057(16)
C7 0.046(2) 0.0317(18) 0.0378(19) 0.0018(15) 0.0002(16) -0.0030(15)
C8 0.044(2) 0.0161(15) 0.065(3) 0.0041(15) 0.0027(19) 0.0059(13)
C9 0.039(2) 0.0317(19) 0.050(2) -0.0096(16) 0.0070(17) 0.0037(15)
C10 0.039(2) 0.050(2) 0.0323(18) 0.0028(16) 0.0085(16) 0.0060(17)
C11 0.041(2) 0.066(3) 0.047(2) -0.011(2) 0.0086(19) 0.002(2)
C12 0.036(2) 0.051(2) 0.051(2) -0.002(2) 0.0088(18) 0.0021(18)
C13 0.037(2) 0.050(2) 0.043(2) -0.0047(19) -0.0042(17) -0.0011(18)
O3 0.061(3) 0.206(7) 0.068(3) 0.022(4) 0.013(2) -0.014(4)
O4 0.070(2) 0.060(2) 0.067(2) -0.0170(19) 0.0174(19) -0.0110(19)

loop_
_atom_type_symbol
_atom_type_description
_atom_type_scat_dispersion_real
_atom_type_scat_dispersion_imag
_atom_type_scat_source
C C 0.0033 0.0016 'International Tables Vol C Tables 4.2.6.8 and 6.1.1.4'
H H 0.0000 0.0000 'International Tables Vol C Tables 4.2.6.8 and 6.1.1.4'
Cu Cu 0.3201 1.2651 'International Tables Vol C Tables 4.2.6.8 and 6.1.1.4'
N N 0.0061 0.0033 'International Tables Vol C Tables 4.2.6.8 and 6.1.1.4'
O O 0.0106 0.0060 'International Tables Vol C Tables 4.2.6.8 and 6.1.1.4'

loop_
_geom_angle_atom_site_label_1
_geom_angle_atom_site_label_2
_geom_angle_atom_site_label_3
_geom_angle
_geom_angle_site_symmetry_1
_geom_angle_site_symmetry_2
_geom_angle_site_symmetry_3
_geom_angle_publ_flag
O1 Cu N1 92.79(14) . . . yes
O1 Cu N2 175.09(13) . . . yes
O1 Cu N3 92.01(17) . . . yes
O1 Cu N5 95.96(13) . . 2_755 yes
N1 Cu N2 84.31(14) . . . yes
N1 Cu N3 168.11(19) . . . yes
N2 Cu N3 90.11(17) . . . yes
N1 Cu N5 84.77(13) . . 2_755 yes
N2 Cu N5 87.74(12) . . 2_755 yes
N3 Cu N5 105.55(18) . . 2_755 yes
Cu O1 C1 125.1(2) . . . no
C11 O2 C12 109.8(4) . . . no
H3WA O3 H3WB 116(7) . . . no
H4WA O4 H4WB 106(4) . . . no
Cu N1 C8 113.5(3) . . . no
C7 N1 C8 120.6(3) . . . no
Cu N1 C7 125.4(3) . . . no
Cu N2 C13 109.3(2) . . . no
Cu N2 C9 105.2(2) . . . no
Cu N2 C10 112.2(2) . . . no
C10 N2 C13 106.7(3) . . . no
C9 N2 C13 111.7(3) . . . no
C9 N2 C10 111.9(3) . . . no
Cu N3 N4 129.0(4) . . . yes
N3 N4 N5 177.6(4) . . . yes
Cu N5 N4 122.6(3) 2_745 . . yes
O1 C1 C2 117.7(4) . . . no
O1 C1 C6 124.4(3) . . . no
C2 C1 C6 117.9(4) . . . no
C1 C2 C3 121.6(4) . . . no
C2 C3 C4 120.2(4) . . . no
C3 C4 C5 119.1(4) . . . no
C4 C5 C6 121.9(4) . . . no
C1 C6 C5 119.2(4) . . . no
C1 C6 C7 123.0(3) . . . no
C5 C6 C7 117.7(4) . . . no
N1 C7 C6 124.9(3) . . . no
N1 C8 C9 107.5(3) . . . no
N2 C9 C8 109.9(3) . . . no
N2 C10 C11 113.0(4) . . . no
O2 C11 C10 111.6(4) . . . no
O2 C12 C13 110.8(3) . . . no
N2 C13 C12 114.2(3) . . . no
C3 C2 H2 119.18 . . . no
C1 C2 H2 119.21 . . . no
C4 C3 H3 119.95 . . . no
C2 C3 H3 119.84 . . . no
C5 C4 H4 120.45 . . . no
C3 C4 H4 120.41 . . . no
C4 C5 H5 119.13 . . . no
C6 C5 H5 118.97 . . . no
N1 C7 H7 117.51 . . . no
C6 C7 H7 117.56 . . . no
C9 C8 H8A 110.22 . . . no
C9 C8 H8B 110.30 . . . no
H8A C8 H8B 108.43 . . . no
N1 C8 H8B 110.23 . . . no
N1 C8 H8A 110.21 . . . no
C8 C9 H9A 109.75 . . . no
N2 C9 H9A 109.67 . . . no
N2 C9 H9B 109.70 . . . no
H9A C9 H9B 108.07 . . . no
C8 C9 H9B 109.73 . . . no
N2 C10 H10B 108.93 . . . no
N2 C10 H10A 108.94 . . . no
H10A C10 H10B 107.83 . . . no
C11 C10 H10A 108.97 . . . no
C11 C10 H10B 109.03 . . . no
C10 C11 H11A 109.27 . . . no
C10 C11 H11B 109.36 . . . no
H11A C11 H11B 107.94 . . . no
O2 C11 H11A 109.34 . . . no
O2 C11 H11B 109.31 . . . no
C13 C12 H12A 109.45 . . . no
O2 C12 H12A 109.52 . . . no
O2 C12 H12B 109.48 . . . no
H12A C12 H12B 108.12 . . . no
C13 C12 H12B 109.43 . . . no
N2 C13 H13B 108.71 . . . no
N2 C13 H13A 108.72 . . . no
H13A C13 H13B 107.64 . . . no
C12 C13 H13A 108.73 . . . no
C12 C13 H13B 108.68 . . . no

loop_
_geom_bond_atom_site_label_1
_geom_bond_atom_site_label_2
_geom_bond_distance
_geom_bond_site_symmetry_1
_geom_bond_site_symmetry_2
_geom_bond_publ_flag
Cu O1 1.920(3) . . yes
Cu N1 1.948(3) . . yes
Cu N2 2.089(3) . . yes
Cu N3 1.960(4) . . yes
Cu N5 2.563(4) . 2_755 yes
O1 C1 1.325(5) . . no
O2 C11 1.420(6) . . no
O2 C12 1.428(5) . . no
O3 H3WA 0.97(3) . . no
O3 H3WB 0.95(5) . . no
O4 H4WA 0.93(4) . . no
O4 H4WB 0.92(5) . . no
N1 C8 1.472(6) . . no
N1 C7 1.280(5) . . no
N2 C9 1.496(5) . . no
N2 C13 1.492(5) . . no
N2 C10 1.495(5) . . no
N3 N4 1.192(5) . . yes
N4 N5 1.154(5) . . yes
C1 C6 1.416(5) . . no
C1 C2 1.409(6) . . no
C2 C3 1.382(7) . . no
C3 C4 1.399(8) . . no
C4 C5 1.371(7) . . no
C5 C6 1.408(6) . . no
C6 C7 1.447(5) . . no
C8 C9 1.500(6) . . no
C10 C11 1.495(6) . . no
C12 C13 1.505(6) . . no
C2 H2 0.9304 . . no
C3 H3 0.9293 . . no
C4 H4 0.9303 . . no
C5 H5 0.9298 . . no
C7 H7 0.9298 . . no
C8 H8B 0.9701 . . no
C8 H8A 0.9705 . . no
C9 H9B 0.9713 . . no
C9 H9A 0.9701 . . no
C10 H10A 0.9700 . . no
C10 H10B 0.9699 . . no
C11 H11A 0.9704 . . no
C11 H11B 0.9702 . . no
C12 H12B 0.9695 . . no
C12 H12A 0.9698 . . no
C13 H13A 0.9697 . . no
C13 H13B 0.9692 . . no
